data_4031943
loop_
_publ_author_name
'Wrobel, Agnes Johanna'
'Lucchesi, Ralph'
'Wibbeling, Birgit'
'Daniliuc, Constantin-Gabriel'
'Fr\"ohlich, Roland'
'W\"urthwein, Ernst-Ulrich'

_publ_section_title
;
 1,3,5-Triazapentadienes by Nucleophilic Addition to 1,3- and
 1,4-Dinitriles-Sterically Constrained Examples by Incorporation into
 Cyclic Peripheries: Synthesis, Aggregation, and Photophysical Properties.
;
_journal_issue 7
_journal_name_full 'The Journal of organic chemistry'
_journal_page_first 2849
_journal_page_last 2863
_journal_paper_doi 10.1021/acs.joc.6b00126
_journal_volume 81
_journal_year 2016
_chemical_formula_sum 'C18 H13 N3'
_chemical_formula_weight 271.31
_chemical_name_systematic
; 
 ? 
;
_space_group_IT_number 14
_symmetry_cell_setting monoclinic
_symmetry_space_group_name_Hall '-P 2yn'
_symmetry_space_group_name_H-M 'P 1 21/n 1'
_atom_sites_solution_hydrogens 'at N2 from difmap, others geom'
_atom_sites_solution_primary direct
_atom_sites_solution_secondary difmap
_audit_creation_method SHELXL-97
_cell_angle_alpha 90.00
_cell_angle_beta 92.8640(10)
_cell_angle_gamma 90.00
_cell_formula_units_Z 4
_cell_length_a 12.3812(3)
_cell_length_b 5.65530(10)
_cell_length_c 18.7769(5)
_cell_measurement_reflns_used 2934
_cell_measurement_temperature 223(2)
_cell_measurement_theta_max 27.88
_cell_measurement_theta_min 0.41
_cell_volume 1313.11(5)
_computing_cell_refinement 'Collect (Nonius B.V., 1998)'
_computing_data_collection 'Collect (Nonius B.V., 1998)'
_computing_data_reduction 'Denzo-SMN (Otwinowski & Minor, 1997)'
_computing_molecular_graphics 'XP (BrukerAXS, 2000)'
_computing_publication_material 'SHELXL-97 (Sheldrick, 1997)'
_computing_structure_refinement 'SHELXL-97 (Sheldrick, 1997)'
_computing_structure_solution 'SHELXS-97 (Sheldrick, 1990)'
_diffrn_ambient_temperature 223(2)
_diffrn_measured_fraction_theta_full 0.995
_diffrn_measured_fraction_theta_max 0.995
_diffrn_measurement_device_type 'Nonius KappaCCD'
_diffrn_measurement_method '\w and \f scans'
_diffrn_radiation_monochromator graphite
_diffrn_radiation_source 'rotating anode Nonius FR591'
_diffrn_radiation_type MoK\a
_diffrn_radiation_wavelength 0.71073
_diffrn_reflns_av_R_equivalents 0.0506
_diffrn_reflns_av_sigmaI/netI 0.0417
_diffrn_reflns_limit_h_max 11
_diffrn_reflns_limit_h_min -15
_diffrn_reflns_limit_k_max 7
_diffrn_reflns_limit_k_min -5
_diffrn_reflns_limit_l_max 23
_diffrn_reflns_limit_l_min -21
_diffrn_reflns_number 10080
_diffrn_reflns_theta_full 26.37
_diffrn_reflns_theta_max 26.37
_diffrn_reflns_theta_min 1.93
_exptl_absorpt_coefficient_mu 0.083
_exptl_absorpt_correction_T_max 0.9876
_exptl_absorpt_correction_T_min 0.9794
_exptl_absorpt_correction_type multi-scan
_exptl_absorpt_process_details 'SORTAV (Blessing, 1995 & 1997)'
_exptl_crystal_colour red
_exptl_crystal_density_diffrn 1.372
_exptl_crystal_density_method 'not measured'
_exptl_crystal_description block
_exptl_crystal_F_000 568
_exptl_crystal_size_max 0.25
_exptl_crystal_size_mid 0.20
_exptl_crystal_size_min 0.15
_refine_diff_density_max 0.165
_refine_diff_density_min -0.210
_refine_diff_density_rms 0.043
_refine_ls_extinction_method none
_refine_ls_goodness_of_fit_ref 1.033
_refine_ls_hydrogen_treatment mixed
_refine_ls_matrix_type full
_refine_ls_number_parameters 198
_refine_ls_number_reflns 2664
_refine_ls_number_restraints 0
_refine_ls_restrained_S_all 1.033
_refine_ls_R_factor_all 0.0672
_refine_ls_R_factor_gt 0.0459
_refine_ls_shift/su_max 0.000
_refine_ls_shift/su_mean 0.000
_refine_ls_structure_factor_coef Fsqd
_refine_ls_weighting_details 'calc w=1/[\s^2^(Fo^2^)+(0.0777P)^2^+0.0000P] where P=(Fo^2^+2Fc^2^)/3'
_refine_ls_weighting_scheme calc
_refine_ls_wR_factor_gt 0.1149
_refine_ls_wR_factor_ref 0.1262
_reflns_number_gt 1938
_reflns_number_total 2664
_reflns_threshold_expression >2sigma(I)
_cod_data_source_file jo6b00126_si_002.cif
_cod_data_source_block wue4476
_cod_original_cell_volume 1313.10(5)
_cod_original_sg_symbol_H-M P21/n
_cod_database_code 4031943

loop_
_symmetry_equiv_pos_as_xyz
'x, y, z'
'-x+1/2, y+1/2, -z+1/2'
'-x, -y, -z'
'x-1/2, -y-1/2, z-1/2'

loop_
_atom_site_label
_atom_site_type_symbol
_atom_site_fract_x
_atom_site_fract_y
_atom_site_fract_z
_atom_site_U_iso_or_equiv
_atom_site_adp_type
_atom_site_occupancy
_atom_site_symmetry_multiplicity
_atom_site_calc_flag
_atom_site_refinement_flags
N1 N 0.40961(8) 0.36659(18) 0.07201(6) 0.0301(3) Uani 1 1 d .
N2 N 0.37487(11) 0.6700(2) -0.00492(7) 0.0406(3) Uani 1 1 d .
H2A H 0.3303(13) 0.779(3) -0.0227(9) 0.049(5) Uiso 1 1 d .
H2B H 0.4433(16) 0.657(3) -0.0205(10) 0.063(5) Uiso 1 1 d .
N3 N 0.44075(9) 0.0596(2) 0.15545(6) 0.0365(3) Uani 1 1 d .
C1 C 0.37629(10) 0.2078(2) 0.12306(7) 0.0289(3) Uani 1 1 d .
C2 C 0.34047(10) 0.5243(2) 0.04479(7) 0.0302(3) Uani 1 1 d .
C3 C 0.22704(11) 0.5474(2) 0.06579(7) 0.0326(3) Uani 1 1 d .
C4 C 0.15625(12) 0.7168(3) 0.03949(9) 0.0501(4) Uani 1 1 d .
H4 H 0.1791 0.8265 0.0058 0.060 Uiso 1 1 calc R
C5 C 0.04986(13) 0.7278(3) 0.06252(10) 0.0608(5) Uani 1 1 d .
H5 H 0.0022 0.8435 0.0434 0.073 Uiso 1 1 calc R
C6 C 0.01521(12) 0.5747(3) 0.11173(9) 0.0472(4) Uani 1 1 d .
H6 H -0.0557 0.5873 0.1271 0.057 Uiso 1 1 calc R
C7 C 0.08394(10) 0.3966(2) 0.14025(7) 0.0345(3) Uani 1 1 d .
C8 C 0.05171(11) 0.2322(3) 0.19141(8) 0.0400(4) Uani 1 1 d .
H8 H -0.0176 0.2434 0.2094 0.048 Uiso 1 1 calc R
C9 C 0.12002(12) 0.0572(3) 0.21510(9) 0.0478(4) Uani 1 1 d .
H9 H 0.0961 -0.0557 0.2475 0.057 Uiso 1 1 calc R
C10 C 0.22552(12) 0.0435(3) 0.19166(9) 0.0423(4) Uani 1 1 d .
H10 H 0.2717 -0.0779 0.2088 0.051 Uiso 1 1 calc R
C11 C 0.26235(10) 0.2053(2) 0.14387(7) 0.0313(3) Uani 1 1 d .
C12 C 0.19146(10) 0.3821(2) 0.11645(7) 0.0303(3) Uani 1 1 d .
C13 C 0.55294(10) 0.0565(2) 0.14753(7) 0.0312(3) Uani 1 1 d .
C14 C 0.60028(11) -0.1372(2) 0.11559(8) 0.0393(4) Uani 1 1 d .
H14 H 0.5564 -0.2585 0.0958 0.047 Uiso 1 1 calc R
C15 C 0.71138(12) -0.1523(2) 0.11269(9) 0.0406(4) Uani 1 1 d .
H15 H 0.7422 -0.2819 0.0898 0.049 Uiso 1 1 calc R
C16 C 0.77777(11) 0.0204(2) 0.14293(8) 0.0370(4) Uani 1 1 d .
H16 H 0.8533 0.0089 0.1408 0.044 Uiso 1 1 calc R
C17 C 0.73192(11) 0.2100(2) 0.17638(8) 0.0389(4) Uani 1 1 d .
H17 H 0.7764 0.3271 0.1980 0.047 Uiso 1 1 calc R
C18 C 0.62051(11) 0.2288(2) 0.17832(8) 0.0362(4) Uani 1 1 d .
H18 H 0.5902 0.3598 0.2008 0.043 Uiso 1 1 calc R

loop_
_atom_site_aniso_label
_atom_site_aniso_U_11
_atom_site_aniso_U_22
_atom_site_aniso_U_33
_atom_site_aniso_U_23
_atom_site_aniso_U_13
_atom_site_aniso_U_12
N1 0.0240(6) 0.0379(6) 0.0287(6) 0.0004(5) 0.0039(5) 0.0016(5)
N2 0.0325(8) 0.0512(8) 0.0390(7) 0.0144(6) 0.0098(6) 0.0111(6)
N3 0.0237(6) 0.0430(7) 0.0430(7) 0.0081(6) 0.0032(5) 0.0016(5)
C1 0.0237(7) 0.0342(7) 0.0289(7) -0.0010(6) 0.0019(6) -0.0011(5)
C2 0.0281(7) 0.0375(7) 0.0252(7) -0.0027(6) 0.0033(6) 0.0016(6)
C3 0.0268(7) 0.0416(7) 0.0294(7) -0.0024(6) 0.0018(6) 0.0050(6)
C4 0.0397(9) 0.0622(10) 0.0494(10) 0.0170(8) 0.0122(8) 0.0155(8)
C5 0.0411(10) 0.0729(11) 0.0696(12) 0.0215(10) 0.0138(9) 0.0260(8)
C6 0.0261(8) 0.0630(9) 0.0532(10) 0.0001(8) 0.0100(7) 0.0097(7)
C7 0.0234(7) 0.0456(8) 0.0343(8) -0.0081(6) 0.0003(6) -0.0017(6)
C8 0.0209(7) 0.0577(9) 0.0418(9) -0.0050(7) 0.0061(6) -0.0074(6)
C9 0.0283(8) 0.0615(10) 0.0540(10) 0.0136(8) 0.0074(7) -0.0090(7)
C10 0.0286(8) 0.0489(8) 0.0497(9) 0.0115(7) 0.0039(7) -0.0020(6)
C11 0.0223(7) 0.0398(7) 0.0317(7) -0.0021(6) 0.0018(6) -0.0028(5)
C12 0.0226(7) 0.0403(7) 0.0280(7) -0.0073(6) 0.0005(6) -0.0008(5)
C13 0.0239(7) 0.0375(7) 0.0323(8) 0.0103(6) 0.0026(6) 0.0022(5)
C14 0.0290(8) 0.0361(7) 0.0522(10) -0.0019(6) -0.0038(7) -0.0009(6)
C15 0.0326(8) 0.0374(8) 0.0515(9) -0.0061(7) -0.0018(7) 0.0083(6)
C16 0.0216(7) 0.0457(8) 0.0433(9) 0.0014(6) -0.0010(6) 0.0042(6)
C17 0.0287(8) 0.0459(8) 0.0420(9) -0.0066(7) 0.0001(6) -0.0048(6)
C18 0.0326(8) 0.0394(7) 0.0368(8) -0.0035(6) 0.0060(6) 0.0032(6)

loop_
_atom_type_symbol
_atom_type_description
_atom_type_scat_dispersion_real
_atom_type_scat_dispersion_imag
_atom_type_scat_source
C C 0.0033 0.0016 'International Tables Vol C Tables 4.2.6.8 and 6.1.1.4'
H H 0.0000 0.0000 'International Tables Vol C Tables 4.2.6.8 and 6.1.1.4'
N N 0.0061 0.0033 'International Tables Vol C Tables 4.2.6.8 and 6.1.1.4'

loop_
_geom_angle_atom_site_label_1
_geom_angle_atom_site_label_2
_geom_angle_atom_site_label_3
_geom_angle
C2 N1 C1 119.58(11)
C2 N2 H2A 118.8(10)
C2 N2 H2B 120.5(11)
H2A N2 H2B 120.7(15)
C1 N3 C13 123.42(11)
N3 C1 N1 123.17(11)
N3 C1 C11 116.40(11)
N1 C1 C11 120.43(11)
N1 C2 N2 117.73(12)
N1 C2 C3 124.08(11)
N2 C2 C3 118.19(12)
C4 C3 C12 119.10(13)
C4 C3 C2 124.15(13)
C12 C3 C2 116.75(11)
C3 C4 C5 120.70(14)
C3 C4 H4 119.6
C5 C4 H4 119.6
C6 C5 C4 121.00(15)
C6 C5 H5 119.5
C4 C5 H5 119.5
C5 C6 C7 120.81(14)
C5 C6 H6 119.6
C7 C6 H6 119.6
C6 C7 C8 123.05(13)
C6 C7 C12 118.52(13)
C8 C7 C12 118.42(12)
C9 C8 C7 120.66(13)
C9 C8 H8 119.7
C7 C8 H8 119.7
C8 C9 C10 120.72(14)
C8 C9 H9 119.6
C10 C9 H9 119.6
C11 C10 C9 120.85(13)
C11 C10 H10 119.6
C9 C10 H10 119.6
C10 C11 C12 119.30(12)
C10 C11 C1 121.94(12)
C12 C11 C1 118.68(11)
C11 C12 C3 120.20(12)
C11 C12 C7 119.94(12)
C3 C12 C7 119.85(12)
C18 C13 C14 118.22(12)
C18 C13 N3 121.63(12)
C14 C13 N3 119.70(12)
C15 C14 C13 120.46(13)
C15 C14 H14 119.8
C13 C14 H14 119.8
C16 C15 C14 120.90(13)
C16 C15 H15 119.5
C14 C15 H15 119.5
C17 C16 C15 119.16(13)
C17 C16 H16 120.4
C15 C16 H16 120.4
C16 C17 C18 120.29(13)
C16 C17 H17 119.9
C18 C17 H17 119.9
C17 C18 C13 120.93(12)
C17 C18 H18 119.5
C13 C18 H18 119.5

loop_
_geom_bond_atom_site_label_1
_geom_bond_atom_site_label_2
_geom_bond_distance
N1 C2 1.3213(16)
N1 C1 1.3911(16)
N2 C2 1.3310(17)
N2 H2A 0.881(17)
N2 H2B 0.91(2)
N3 C1 1.2885(16)
N3 C13 1.4045(17)
C1 C11 1.4826(17)
C2 C3 1.4832(18)
C3 C4 1.373(2)
C3 C12 1.4191(19)
C4 C5 1.408(2)
C4 H4 0.9400
C5 C6 1.352(2)
C5 H5 0.9400
C6 C7 1.407(2)
C6 H6 0.9400
C7 C8 1.409(2)
C7 C12 1.4276(18)
C8 C9 1.362(2)
C8 H8 0.9400
C9 C10 1.401(2)
C9 H9 0.9400
C10 C11 1.3754(19)
C10 H10 0.9400
C11 C12 1.4108(18)
C13 C18 1.3913(19)
C13 C14 1.3919(19)
C14 C15 1.3820(19)
C14 H14 0.9400
C15 C16 1.3801(19)
C15 H15 0.9400
C16 C17 1.3795(19)
C16 H16 0.9400
C17 C18 1.3858(19)
C17 H17 0.9400
C18 H18 0.9400

loop_
_geom_hbond_atom_site_label_D
_geom_hbond_atom_site_label_H
_geom_hbond_atom_site_label_A
_geom_hbond_distance_DH
_geom_hbond_distance_HA
_geom_hbond_distance_DA
_geom_hbond_angle_DHA
_geom_hbond_site_symmetry_A
N2 H2B N1 0.91(2) 2.11(2) 3.0143(17) 171.3(16) 3_665

loop_
_geom_torsion_atom_site_label_1
_geom_torsion_atom_site_label_2
_geom_torsion_atom_site_label_3
_geom_torsion_atom_site_label_4
_geom_torsion
C13 N3 C1 N1 5.9(2)
C13 N3 C1 C11 -173.00(12)
C2 N1 C1 N3 -175.25(12)
C2 N1 C1 C11 3.60(18)
C1 N1 C2 N2 -178.69(12)
C1 N1 C2 C3 0.78(19)
N1 C2 C3 C4 177.49(14)
N2 C2 C3 C4 -3.0(2)
N1 C2 C3 C12 -2.36(19)
N2 C2 C3 C12 177.11(12)
C12 C3 C4 C5 0.3(2)
C2 C3 C4 C5 -179.57(15)
C3 C4 C5 C6 1.0(3)
C4 C5 C6 C7 -1.3(3)
C5 C6 C7 C8 -179.77(16)
C5 C6 C7 C12 0.4(2)
C6 C7 C8 C9 177.27(14)
C12 C7 C8 C9 -2.9(2)
C7 C8 C9 C10 3.0(2)
C8 C9 C10 C11 -0.4(2)
C9 C10 C11 C12 -2.2(2)
C9 C10 C11 C1 174.52(13)
N3 C1 C11 C10 -4.16(19)
N1 C1 C11 C10 176.91(13)
N3 C1 C11 C12 172.53(12)
N1 C1 C11 C12 -6.39(18)
C10 C11 C12 C3 -178.49(12)
C1 C11 C12 C3 4.73(19)
C10 C11 C12 C7 2.2(2)
C1 C11 C12 C7 -174.63(11)
C4 C3 C12 C11 179.52(13)
C2 C3 C12 C11 -0.63(19)
C4 C3 C12 C7 -1.1(2)
C2 C3 C12 C7 178.73(11)
C6 C7 C12 C11 -179.86(13)
C8 C7 C12 C11 0.35(19)
C6 C7 C12 C3 0.78(19)
C8 C7 C12 C3 -179.02(12)
C1 N3 C13 C18 73.41(19)
C1 N3 C13 C14 -114.40(15)
C18 C13 C14 C15 -2.1(2)
N3 C13 C14 C15 -174.59(13)
C13 C14 C15 C16 1.7(2)
C14 C15 C16 C17 0.0(2)
C15 C16 C17 C18 -1.2(2)
C16 C17 C18 C13 0.8(2)
C14 C13 C18 C17 0.9(2)
N3 C13 C18 C17 173.20(12)
